data_4038157
loop_
_publ_author_name
'Taimoory, S. Maryamdokht'
'Twum, Kwaku'
'Dashti, Mohadeseh'
'Pan, FangFang'
'Lahtinen, Manu'
'Rissanen, Kari'
'Puttreddy, Rakesh'
'Trant, John F.'
'Beyeh, Ngong Kodiah'

_publ_section_title
;
 Bringing a Molecular Plus One: Synergistic Binding Creates Guest-Mediated
 Three Component Complexes.
;
_journal_name_full 'The Journal of organic chemistry'
_journal_paper_doi 10.1021/acs.joc.0c00220
_journal_year 2020
_chemical_formula_moiety 'C40 H48 O8, C5 H6 N, C7 H11 O2'
_chemical_formula_sum 'C52 H65 N O10'
_chemical_formula_weight 864.05
_space_group_crystal_system orthorhombic
_space_group_IT_number 60
_space_group_name_Hall '-P 2n 2ab'
_space_group_name_H-M_alt 'P b c n'
_atom_sites_solution_hydrogens mixed
_audit_creation_date 2019-07-06
_audit_creation_method
;
Olex2 1.2
(compiled May 18 2018 14:05:52 for OlexSys, GUI svn.r5506)
;
_cell_angle_alpha 90
_cell_angle_beta 90
_cell_angle_gamma 90
_cell_formula_units_Z 12
_cell_length_a 50.2896(7)
_cell_length_b 16.4078(3)
_cell_length_c 16.6971(4)
_cell_measurement_reflns_used 6776
_cell_measurement_temperature 120.01(10)
_cell_measurement_theta_max 76.4120
_cell_measurement_theta_min 3.8660
_cell_volume 13777.5(5)
_computing_cell_refinement 'CrysAlisPro 1.171.39.43c (Rigaku OD, 2018)'
_computing_data_collection 'CrysAlisPro 1.171.39.43c (Rigaku OD, 2018)'
_computing_data_reduction 'CrysAlisPro 1.171.39.43c (Rigaku OD, 2018)'
_computing_molecular_graphics 'Olex2 (Dolomanov et al., 2009)'
_computing_publication_material 'Olex2 (Dolomanov et al., 2009)'
_computing_structure_refinement 'ShelXL (Sheldrick, 2015)'
_computing_structure_solution 'SHELXT 2014/4 (Sheldrick, 2014)'
_diffrn_ambient_environment N~2~
_diffrn_ambient_temperature 120.01(10)
_diffrn_detector 'CCD plate'
_diffrn_detector_area_resol_mean 5.1977
_diffrn_detector_type Atlas
_diffrn_measured_fraction_theta_full 0.998
_diffrn_measured_fraction_theta_max 0.980
_diffrn_measurement_details
;
List of Runs (angles in degrees, time in seconds):

  # Type    Start    End  Width  t~exp~   \w     \q     \k     \f   Frames
--------------------------------------------------------------------------
  1  \w      8.00 116.00   1.00   20.00    --   38.35  57.00  60.00  108
  2  \w    -38.00  70.00   1.00   20.00    --   38.35 -37.00 120.00  108
  3  \w     78.00 107.00   1.00   65.00    --  116.00  30.00-120.00   29
  4  \w     46.00 112.00   1.00   65.00    --  116.00 -61.00 150.00   66
  5  \w     43.00 136.00   1.00   65.00    --  116.00 -61.00 -60.00   93
  6  \w    119.00 178.00   1.00   65.00    --  116.00  30.00-120.00   59
  7  \w     29.00 109.00   1.00   65.00    --  116.00 -94.00 120.00   80
  8  \w     33.00 151.00   1.00   65.00    --  116.00 -15.00-120.00  118
  9  \w    153.00 178.00   1.00   65.00    --  116.00  61.00  60.00   25
 10  \w      6.00  82.00   1.00   20.00    --   38.38  57.00-150.00   76
;
_diffrn_measurement_device 'four-circle diffractometer'
_diffrn_measurement_device_type 'SuperNova, Dual, Cu at home/near, Atlas'
_diffrn_measurement_method '\w scans'
_diffrn_orient_matrix_type 'CrysAlisPro convention (1999,Acta A55,543-557)'
_diffrn_orient_matrix_UB_11 -0.0191608000
_diffrn_orient_matrix_UB_12 0.0666935000
_diffrn_orient_matrix_UB_13 0.0298113000
_diffrn_orient_matrix_UB_21 -0.0144948000
_diffrn_orient_matrix_UB_22 -0.0633074000
_diffrn_orient_matrix_UB_23 0.0523368000
_diffrn_orient_matrix_UB_31 0.0190040000
_diffrn_orient_matrix_UB_32 0.0189293000
_diffrn_orient_matrix_UB_33 0.0699072000
_diffrn_radiation_monochromator mirror
_diffrn_radiation_probe x-ray
_diffrn_radiation_type CuK\a
_diffrn_radiation_wavelength 1.54184
_diffrn_reflns_av_R_equivalents 0.0560
_diffrn_reflns_av_unetI/netI 0.0555
_diffrn_reflns_Laue_measured_fraction_full 0.998
_diffrn_reflns_Laue_measured_fraction_max 0.980
_diffrn_reflns_limit_h_max 63
_diffrn_reflns_limit_h_min -60
_diffrn_reflns_limit_k_max 20
_diffrn_reflns_limit_k_min -16
_diffrn_reflns_limit_l_max 20
_diffrn_reflns_limit_l_min -13
_diffrn_reflns_number 51037
_diffrn_reflns_point_group_measured_fraction_full 0.998
_diffrn_reflns_point_group_measured_fraction_max 0.980
_diffrn_reflns_theta_full 67.684
_diffrn_reflns_theta_max 77.432
_diffrn_reflns_theta_min 3.515
_diffrn_source 'micro-focus sealed X-ray tube'
_diffrn_source_type 'SuperNova (Cu) X-ray Source'
_exptl_absorpt_coefficient_mu 0.691
_exptl_absorpt_correction_T_max 1.000
_exptl_absorpt_correction_T_min 0.902
_exptl_absorpt_correction_type gaussian
_exptl_absorpt_process_details
;
CrysAlisPro 1.171.39.43c (Rigaku Oxford Diffraction, 2018)
Numerical absorption correction based on gaussian integration over
			a multifaceted crystal model
Empirical absorption correction using spherical harmonics,
 implemented in SCALE3 ABSPACK scaling algorithm.
;
_exptl_crystal_colour orange
_exptl_crystal_colour_primary orange
_exptl_crystal_density_diffrn 1.250
_exptl_crystal_description block
_exptl_crystal_F_000 5568
_exptl_crystal_size_max 0.108
_exptl_crystal_size_mid 0.06
_exptl_crystal_size_min 0.052
_refine_diff_density_max 0.357
_refine_diff_density_min -0.508
_refine_diff_density_rms 0.053
_refine_ls_extinction_method none
_refine_ls_goodness_of_fit_ref 1.011
_refine_ls_hydrogen_treatment constr
_refine_ls_matrix_type full
_refine_ls_number_parameters 895
_refine_ls_number_reflns 14345
_refine_ls_number_restraints 8
_refine_ls_restrained_S_all 1.013
_refine_ls_R_factor_all 0.1073
_refine_ls_R_factor_gt 0.0672
_refine_ls_shift/su_max 0.001
_refine_ls_shift/su_mean 0.000
_refine_ls_structure_factor_coef Fsqd
_refine_ls_weighting_details 'w=1/[\s^2^(Fo^2^)+(0.0826P)^2^+9.9015P] where P=(Fo^2^+2Fc^2^)/3'
_refine_ls_weighting_scheme calc
_refine_ls_wR_factor_gt 0.1665
_refine_ls_wR_factor_ref 0.1917
_reflns_Friedel_coverage 0.000
_reflns_number_gt 9450
_reflns_number_total 14345
_reflns_threshold_expression 'I > 2\s(I)'
_cod_data_source_file jo0c00220_si_002.cif
_cod_data_source_block ABC10
_cod_database_code 4038157
_shelx_shelxl_version_number 2018/3
_chemical_oxdiff_formula 'C30 H30 N1 O9'
_shelx_space_group_comment
;
The symmetry employed for this shelxl refinement is uniquely defined
by the following loop, which should always be used as a source of
symmetry information in preference to the above space-group names.
They are only intended as comments.
;
_shelx_estimated_absorpt_t_max 0.965
_shelx_estimated_absorpt_t_min 0.929
_reflns_odcompleteness_completeness 99.68
_reflns_odcompleteness_iscentric 1
_reflns_odcompleteness_theta 69.95
_olex2_refinement_description
;
1. Fixed Uiso
 At 1.2 times of:
  All C(H) groups, All C(H,H) groups, All N(H) groups
 At 1.5 times of:
  All C(H,H,H) groups, All O(H) groups
2. Restrained distances
 O15-C78
 1.23 with sigma of 0.01
 O16-C78
 1.23 with sigma of 0.01
3. Uiso/Uaniso restraints and constraints
Uanis(C70) \\sim Ueq: with sigma of 0.01 and sigma for terminal atoms of 0.02
Uanis(C80) = Uanis(O16) = Uanis(C78) = Uanis(C79) = Uanis(O15) = Uanis(C84) =
Uanis(C83) = Uanis(C81) = Uanis(C82)
4. Others
 Fixed Sof: C66(0.5) H66(0.5) C67(0.5) H67(0.5) C68(0.5) H68(0.5) C69(0.5)
 H69(0.5) C70(0.5) H70(0.5) N2(0.5) H2A(0.5) C78(0.5) C79(0.5) H79(0.5)
 C80(0.5) H80A(0.5) H80B(0.5) C81(0.5) H81A(0.5) H81B(0.5) C82(0.5) H82A(0.5)
 H82B(0.5) C83(0.5) H83A(0.5) H83B(0.5) C84(0.5) H84A(0.5) H84B(0.5) O15(0.5)
 O16(0.5)
5.a Riding coordinates:
 N1(H1A)
5.b Ternary CH refined with riding coordinates:
 C8(H8), C18(H18), C28(H28), C38(H38), C48(H48), C58(H58), C72(H72), C79(H79)
5.c Secondary CH2 refined with riding coordinates:
 C9(H9A,H9B), C19(H19A,H19B), C29(H29A,H29B), C39(H39A,H39B), C49(H49A,H49B),
 C59(H59A,H59B), C73(H73A,H73B), C74(H74A,H74B), C75(H75A,H75B), C76(H76A,H76B),
  C77(H77A,H77B), C80(H80A,H80B), C81(H81A,H81B), C82(H82A,H82B), C83(H83A,
 H83B), C84(H84A,H84B)
5.d Aromatic/amide H refined with riding coordinates:
 C4(H4), C14(H14), C24(H24), C34(H34), C44(H44), C54(H54), C61(H61), C62(H62),
 C63(H63), C64(H64), C65(H65), C66(H66), C67(H67), C68(H68), C69(H69), C70(H70),
  N2(H2A)
5.e Idealised Me refined as rotating group:
 C7(H7A,H7B,H7C), C10(H10A,H10B,H10C), C17(H17A,H17B,H17C), C20(H20A,H20B,
 H20C), C27(H27A,H27B,H27C), C30(H30A,H30B,H30C), C37(H37A,H37B,H37C), C40(H40A,
 H40B,H40C), C47(H47A,H47B,H47C), C50(H50A,H50B,H50C), C57(H57A,H57B,H57C),
 C60(H60A,H60B,H60C)
5.f Idealised tetrahedral OH refined as rotating group:
 O1(H1), O2(H2), O3(H3), O4(H4A), O5(H5), O6(H6), O7(H7), O8(H8A), O9(H9),
 O10(H10), O11(H11), O12(H12)
;
_olex2_submission_special_instructions 'No special instructions were received'
_oxdiff_exptl_absorpt_empirical_details
;
Empirical correction (ABSPACK) includes:
- Absorption correction using spherical harmonics
- Frame scaling
;
_oxdiff_exptl_absorpt_empirical_full_max 1.202
_oxdiff_exptl_absorpt_empirical_full_min 0.893

loop_
_space_group_symop_operation_xyz
'x, y, z'
'-x+1/2, -y+1/2, z+1/2'
'-x, y, -z+1/2'
'x+1/2, -y+1/2, -z'
'-x, -y, -z'
'x-1/2, y-1/2, -z-1/2'
'x, -y, z-1/2'
'-x-1/2, y-1/2, z'

loop_
_atom_site_label
_atom_site_type_symbol
_atom_site_fract_x
_atom_site_fract_y
_atom_site_fract_z
_atom_site_U_iso_or_equiv
_atom_site_adp_type
_atom_site_occupancy
_atom_site_site_symmetry_order
_atom_site_calc_flag
_atom_site_refinement_flags_posn
_atom_site_refinement_flags_adp
_atom_site_refinement_flags_occupancy
_atom_site_disorder_assembly
_atom_site_disorder_group
C1 C 0.86194(5) 0.85834(17) 0.48987(19) 0.0349(6) Uani 1 1 d . . . . .
C2 C 0.88142(5) 0.83079(17) 0.43729(19) 0.0334(6) Uani 1 1 d . . . . .
C3 C 0.87933(5) 0.75700(17) 0.39582(17) 0.0303(6) Uani 1 1 d . . . . .
C4 C 0.85654(5) 0.71070(16) 0.41025(16) 0.0280(5) Uani 1 1 d . . . . .
H4 H 0.854539 0.661716 0.382878 0.034 Uiso 1 1 calc R . . . .
C5 C 0.83668(5) 0.73409(16) 0.46351(17) 0.0293(5) Uani 1 1 d . . . . .
C6 C 0.83958(5) 0.80914(17) 0.50230(18) 0.0326(6) Uani 1 1 d . . . . .
C7 C 0.86437(6) 0.93939(19) 0.5316(2) 0.0461(8) Uani 1 1 d . . . . .
H7A H 0.870941 0.931180 0.584957 0.069 Uiso 1 1 calc GR . . . .
H7B H 0.847237 0.965078 0.533885 0.069 Uiso 1 1 calc GR . . . .
H7C H 0.876484 0.973569 0.502487 0.069 Uiso 1 1 calc GR . . . .
C8 C 0.90102(5) 0.73043(17) 0.33851(18) 0.0318(6) Uani 1 1 d . . . . .
H8 H 0.917613 0.754354 0.358357 0.038 Uiso 1 1 calc R . . . .
C9 C 0.90529(5) 0.63759(18) 0.33666(19) 0.0370(6) Uani 1 1 d . . . . .
H9A H 0.888684 0.611025 0.322830 0.044 Uiso 1 1 calc R . . . .
H9B H 0.918210 0.624361 0.295520 0.044 Uiso 1 1 calc R . . . .
C10 C 0.91504(7) 0.6051(2) 0.4169(2) 0.0537(9) Uani 1 1 d . . . . .
H10A H 0.918332 0.547656 0.412605 0.081 Uiso 1 1 calc GR . . . .
H10B H 0.901741 0.614702 0.457073 0.081 Uiso 1 1 calc GR . . . .
H10C H 0.931177 0.632534 0.431619 0.081 Uiso 1 1 calc GR . . . .
C11 C 0.90691(5) 0.86438(17) 0.15004(19) 0.0329(6) Uani 1 1 d . . . . .
C12 C 0.88976(5) 0.82352(17) 0.09926(18) 0.0325(6) Uani 1 1 d . . . . .
C13 C 0.87513(5) 0.75574(16) 0.12385(17) 0.0298(5) Uani 1 1 d . . . . .
C14 C 0.87887(5) 0.72844(16) 0.20149(17) 0.0298(5) Uani 1 1 d . . . . .
H14 H 0.869178 0.683519 0.218847 0.036 Uiso 1 1 calc R . . . .
C15 C 0.89656(5) 0.76531(17) 0.25501(18) 0.0311(6) Uani 1 1 d . . . . .
C16 C 0.91001(5) 0.83487(18) 0.22829(19) 0.0337(6) Uani 1 1 d . . . . .
C17 C 0.92194(6) 0.93978(18) 0.1242(2) 0.0400(7) Uani 1 1 d . . . . .
H17A H 0.940591 0.927696 0.121414 0.060 Uiso 1 1 calc GR . . . .
H17B H 0.919017 0.982612 0.162410 0.060 Uiso 1 1 calc GR . . . .
H17C H 0.915741 0.956894 0.072526 0.060 Uiso 1 1 calc GR . . . .
C18 C 0.85572(5) 0.71359(16) 0.06694(17) 0.0306(6) Uani 1 1 d . . . . .
H18 H 0.859820 0.733707 0.013073 0.037 Uiso 1 1 calc R . . . .
C19 C 0.85985(6) 0.62073(17) 0.06481(19) 0.0358(6) Uani 1 1 d . . . . .
H19A H 0.857421 0.598687 0.118210 0.043 Uiso 1 1 calc R . . . .
H19B H 0.846609 0.596263 0.030082 0.043 Uiso 1 1 calc R . . . .
C20 C 0.88765(6) 0.5986(2) 0.0345(2) 0.0480(8) Uani 1 1 d . . . . .
H20A H 0.890056 0.620082 -0.018525 0.072 Uiso 1 1 calc GR . . . .
H20B H 0.889534 0.540395 0.033250 0.072 Uiso 1 1 calc GR . . . .
H20C H 0.900781 0.621453 0.069622 0.072 Uiso 1 1 calc GR . . . .
C21 C 0.79142(5) 0.83904(17) 0.07011(17) 0.0321(6) Uani 1 1 d . . . . .
C22 C 0.77578(5) 0.79148(17) 0.12071(16) 0.0295(5) Uani 1 1 d . . . . .
C23 C 0.78468(5) 0.71831(16) 0.15368(15) 0.0266(5) Uani 1 1 d . . . . .
C24 C 0.81071(5) 0.69447(16) 0.13500(16) 0.0278(5) Uani 1 1 d . . . . .
H24 H 0.817243 0.646437 0.157076 0.033 Uiso 1 1 calc R . . . .
C25 C 0.82721(5) 0.73953(16) 0.08488(16) 0.0282(5) Uani 1 1 d . . . . .
C26 C 0.81714(5) 0.81206(17) 0.05293(17) 0.0316(6) Uani 1 1 d . . . . .
C27 C 0.78111(6) 0.9174(2) 0.0348(2) 0.0471(8) Uani 1 1 d . . . . .
H27A H 0.775522 0.908111 -0.019393 0.071 Uiso 1 1 calc GR . . . .
H27B H 0.794962 0.957709 0.035487 0.071 Uiso 1 1 calc GR . . . .
H27C H 0.766290 0.936457 0.065849 0.071 Uiso 1 1 calc GR . . . .
C28 C 0.76641(5) 0.66748(16) 0.20719(16) 0.0275(5) Uani 1 1 d . . . . .
H28 H 0.748240 0.677514 0.188402 0.033 Uiso 1 1 calc R . . . .
C29 C 0.77103(5) 0.57525(16) 0.19996(18) 0.0335(6) Uani 1 1 d . . . . .
H29A H 0.770930 0.560098 0.143807 0.040 Uiso 1 1 calc R . . . .
H29B H 0.788406 0.562009 0.221562 0.040 Uiso 1 1 calc R . . . .
C30 C 0.74988(7) 0.52571(19) 0.2443(2) 0.0469(8) Uani 1 1 d . . . . .
H30A H 0.732590 0.539758 0.224171 0.070 Uiso 1 1 calc GR . . . .
H30B H 0.750737 0.537647 0.300485 0.070 Uiso 1 1 calc GR . . . .
H30C H 0.753037 0.468635 0.235924 0.070 Uiso 1 1 calc GR . . . .
C31 C 0.74887(5) 0.78142(17) 0.40100(17) 0.0310(6) Uani 1 1 d . . . . .
C32 C 0.76971(5) 0.75583(16) 0.45043(16) 0.0294(5) Uani 1 1 d . . . . .
C33 C 0.78945(5) 0.70236(15) 0.42400(16) 0.0264(5) Uani 1 1 d . . . . .
C34 C 0.78789(5) 0.67472(14) 0.34525(16) 0.0253(5) Uani 1 1 d . . . . .
H34 H 0.801004 0.639624 0.326472 0.030 Uiso 1 1 calc R . . . .
C35 C 0.76749(5) 0.69754(15) 0.29351(16) 0.0261(5) Uani 1 1 d . . . . .
C36 C 0.74821(5) 0.75137(16) 0.32327(16) 0.0275(5) Uani 1 1 d . . . . .
C37 C 0.72839(6) 0.8408(2) 0.43114(19) 0.0424(7) Uani 1 1 d . . . . .
H37A H 0.723929 0.878481 0.389235 0.064 Uiso 1 1 calc GR . . . .
H37B H 0.735454 0.870185 0.476089 0.064 Uiso 1 1 calc GR . . . .
H37C H 0.712728 0.811712 0.447305 0.064 Uiso 1 1 calc GR . . . .
C38 C 0.81258(5) 0.68003(15) 0.47899(16) 0.0257(5) Uani 1 1 d . . . . .
H38 H 0.806687 0.691866 0.533712 0.031 Uiso 1 1 calc R . . . .
C39 C 0.81921(5) 0.58847(15) 0.47658(17) 0.0291(5) Uani 1 1 d . . . . .
H39A H 0.823993 0.573260 0.422327 0.035 Uiso 1 1 calc R . . . .
H39B H 0.834426 0.577954 0.510741 0.035 Uiso 1 1 calc R . . . .
C40 C 0.79597(6) 0.53649(17) 0.50412(19) 0.0366(6) Uani 1 1 d . . . . .
H40A H 0.781510 0.542158 0.467008 0.055 Uiso 1 1 calc GR . . . .
H40B H 0.790348 0.554024 0.556286 0.055 Uiso 1 1 calc GR . . . .
H40C H 0.801369 0.480421 0.506467 0.055 Uiso 1 1 calc GR . . . .
O1 O 0.82130(4) 0.83894(13) 0.55571(15) 0.0434(5) Uani 1 1 d . . . . .
H1 H 0.806406 0.823057 0.543197 0.065 Uiso 1 1 calc GR . . . .
O2 O 0.90380(4) 0.87958(13) 0.42380(14) 0.0405(5) Uani 1 1 d . . . . .
H2 H 0.913538 0.878016 0.463164 0.061 Uiso 1 1 calc GR . . . .
O3 O 0.92689(4) 0.87780(14) 0.27688(14) 0.0432(5) Uani 1 1 d . . . . .
H3 H 0.921318 0.876705 0.323022 0.065 Uiso 1 1 calc GR . . . .
O4 O 0.88561(4) 0.85173(13) 0.02202(13) 0.0373(5) Uani 1 1 d . . . . .
H4A H 0.899928 0.855853 -0.001103 0.056 Uiso 1 1 calc GR . . . .
O5 O 0.83147(4) 0.86169(14) 0.00281(14) 0.0412(5) Uani 1 1 d . . . . .
H5 H 0.847295 0.850086 0.005930 0.062 Uiso 1 1 calc GR . . . .
O6 O 0.74992(4) 0.81837(12) 0.13199(12) 0.0331(4) Uani 1 1 d . . . . .
H6 H 0.744808 0.805109 0.176764 0.050 Uiso 1 1 calc GR . . . .
O7 O 0.72877(3) 0.78021(13) 0.27171(12) 0.0341(4) Uani 1 1 d . . . . .
H7 H 0.714853 0.755397 0.279550 0.051 Uiso 1 1 calc GR . . . .
O8 O 0.77120(4) 0.78851(12) 0.52681(12) 0.0339(4) Uani 1 1 d . . . . .
H8A H 0.766839 0.753863 0.559676 0.051 Uiso 1 1 calc GR . . . .
C01L C 0.93439(6) 0.8030(2) -0.1181(2) 0.0412(7) Uani 1 1 d . . . . .
C42 C 0.91833(6) 0.7937(2) -0.2522(2) 0.0423(7) Uani 1 1 d . . . . .
C43 C 0.93521(5) 0.72780(19) -0.2680(2) 0.0389(7) Uani 1 1 d . . . . .
C44 C 0.95058(5) 0.69932(19) -0.2052(2) 0.0413(7) Uani 1 1 d . . . . .
H44 H 0.961789 0.655203 -0.214325 0.050 Uiso 1 1 calc R . . . .
C45 C 0.95003(5) 0.73363(19) -0.1291(2) 0.0404(7) Uani 1 1 d . . . . .
C46 C 0.91823(6) 0.83389(19) -0.1787(2) 0.0427(7) Uani 1 1 d . . . . .
C47 C 0.90251(7) 0.9110(2) -0.1649(2) 0.0503(8) Uani 1 1 d . . . . .
H47A H 0.886178 0.898021 -0.138045 0.075 Uiso 1 1 calc GR . . . .
H47B H 0.898647 0.936226 -0.215474 0.075 Uiso 1 1 calc GR . . . .
H47C H 0.912721 0.947802 -0.132474 0.075 Uiso 1 1 calc GR . . . .
C48 C 0.96567(6) 0.6969(2) -0.0594(2) 0.0455(8) Uani 1 1 d . . . . .
H48 H 0.956644 0.714595 -0.010342 0.055 Uiso 1 1 calc R . . . .
C49 C 0.96453(7) 0.6029(2) -0.0597(3) 0.0564(10) Uani 1 1 d . . . . .
H49A H 0.946504 0.585461 -0.071156 0.068 Uiso 1 1 calc R . . . .
H49B H 0.975989 0.582210 -0.101723 0.068 Uiso 1 1 calc R . . . .
C50 C 0.97316(9) 0.5679(3) 0.0195(3) 0.0830(15) Uani 1 1 d . . . . .
H50A H 0.973918 0.509592 0.015619 0.125 Uiso 1 1 calc GR . . . .
H50B H 0.960644 0.583183 0.060198 0.125 Uiso 1 1 calc GR . . . .
H50C H 0.990433 0.588658 0.033059 0.125 Uiso 1 1 calc GR . . . .
C51 C 1.02414(6) 0.8377(2) -0.0092(2) 0.0491(8) Uani 1 1 d . . . . .
C52 C 0.99933(6) 0.7992(2) -0.0092(2) 0.0482(8) Uani 1 1 d . . . . .
C53 C 0.99376(6) 0.7319(2) -0.0554(2) 0.0446(8) Uani 1 1 d . . . . .
C54 C 1.01456(6) 0.6992(2) -0.1008(2) 0.0448(7) Uani 1 1 d . . . . .
H54 H 1.011209 0.653625 -0.132284 0.054 Uiso 1 1 calc R . . . .
C55 C 1.04018(6) 0.7322(2) -0.1007(2) 0.0423(7) Uani 1 1 d . . . . .
C56 C 1.04422(6) 0.8027(2) -0.0566(2) 0.0455(8) Uani 1 1 d . . . . .
C57 C 1.02910(7) 0.9145(3) 0.0380(3) 0.0640(11) Uani 1 1 d . . . . .
H57A H 1.012615 0.942935 0.045656 0.096 Uiso 1 1 calc GR . . . .
H57B H 1.041291 0.948718 0.009280 0.096 Uiso 1 1 calc GR . . . .
H57C H 1.036551 0.900683 0.089175 0.096 Uiso 1 1 calc GR . . . .
C58 C 1.06274(6) 0.6914(2) -0.1480(2) 0.0439(7) Uani 1 1 d . . . . .
H58 H 1.079318 0.705367 -0.120365 0.053 Uiso 1 1 calc R . . . .
C59 C 1.06062(6) 0.5984(2) -0.1465(2) 0.0494(8) Uani 1 1 d . . . . .
H59A H 1.058995 0.580297 -0.091394 0.059 Uiso 1 1 calc R . . . .
H59B H 1.044645 0.581944 -0.174744 0.059 Uiso 1 1 calc R . . . .
C60 C 1.08447(7) 0.5572(3) -0.1845(3) 0.0681(12) Uani 1 1 d . . . . .
H60A H 1.085716 0.573060 -0.239729 0.102 Uiso 1 1 calc GR . . . .
H60B H 1.082437 0.499139 -0.181068 0.102 Uiso 1 1 calc GR . . . .
H60C H 1.100345 0.573352 -0.156821 0.102 Uiso 1 1 calc GR . . . .
O9 O 0.90279(4) 0.82215(15) -0.31431(15) 0.0485(6) Uani 1 1 d . . . . .
H9 H 0.887420 0.827634 -0.298797 0.073 Uiso 1 1 calc GR . . . .
O10 O 0.93374(4) 0.84500(16) -0.04644(15) 0.0479(6) Uani 1 1 d . . . . .
H10 H 0.947078 0.834166 -0.020299 0.072 Uiso 1 1 calc GR . . . .
O11 O 0.97887(4) 0.83179(18) 0.03663(18) 0.0588(7) Uani 1 1 d . . . . .
H11 H 0.984774 0.846723 0.079998 0.088 Uiso 1 1 calc GR . . . .
O12 O 1.06839(4) 0.84332(17) -0.05557(16) 0.0523(6) Uani 1 1 d . . . . .
H12 H 1.076318 0.834756 -0.097655 0.078 Uiso 1 1 calc GR . . . .
C61 C 0.81975(7) 1.0181(2) 0.3396(2) 0.0489(8) Uani 1 1 d . . . . .
H61 H 0.817260 1.065730 0.368925 0.059 Uiso 1 1 calc R . . . .
C62 C 0.80869(8) 0.9465(2) 0.3653(2) 0.0558(9) Uani 1 1 d . . . . .
H62 H 0.798649 0.944690 0.412035 0.067 Uiso 1 1 calc R . . . .
C63 C 0.81275(7) 0.87701(19) 0.3203(2) 0.0467(8) Uani 1 1 d . . . . .
H63 H 0.805195 0.827966 0.336508 0.056 Uiso 1 1 calc R . . . .
C64 C 0.82757(8) 0.8797(2) 0.2533(2) 0.0507(8) Uani 1 1 d . . . . .
H64 H 0.830458 0.832864 0.223201 0.061 Uiso 1 1 calc R . . . .
C65 C 0.83836(7) 0.9530(2) 0.2302(2) 0.0543(9) Uani 1 1 d . . . . .
H65 H 0.848772 0.955964 0.184239 0.065 Uiso 1 1 calc R . . . .
N1 N 0.83395(5) 1.01949(15) 0.27321(18) 0.0448(6) Uani 1 1 d . . . . .
H1A H 0.839955 1.065958 0.255531 0.054 Uiso 1 1 d R . . . .
C66 C 1.02182(17) 1.0058(8) 0.2445(8) 0.086(5) Uani 0.5 1 d . . P A -1
H66 H 1.035638 0.968838 0.237125 0.103 Uiso 0.5 1 calc R . P A -1
C67 C 1.0270(2) 1.0802(8) 0.2752(10) 0.087(4) Uani 0.5 1 d . . P A -1
H67 H 1.043906 1.092618 0.294502 0.105 Uiso 0.5 1 calc R . P A -1
C68 C 1.0071(2) 1.1369(6) 0.2777(7) 0.065(3) Uani 0.5 1 d . . P A -1
H68 H 1.010736 1.189882 0.294132 0.078 Uiso 0.5 1 calc R . P A -1
C69 C 0.9835(2) 1.1164(7) 0.2570(8) 0.071(3) Uani 0.5 1 d . . P A -1
H69 H 0.969789 1.154452 0.260356 0.085 Uiso 0.5 1 calc R . P A -1
C70 C 0.9779(3) 1.0362(11) 0.2292(9) 0.085(4) Uani 0.5 1 d . U P A -1
H70 H 0.960732 1.021136 0.214568 0.103 Uiso 0.5 1 calc R . P A -1
N2 N 0.99735(15) 0.9848(3) 0.2247(4) 0.0567(17) Uani 0.5 1 d . . P A -1
H2A H 0.994270 0.935971 0.208451 0.068 Uiso 0.5 1 calc R . P A -1
C71 C 0.83801(6) 1.21652(18) 0.2532(2) 0.0405(7) Uani 1 1 d . . . . .
C72 C 0.84750(6) 1.30533(18) 0.2504(2) 0.0384(6) Uani 1 1 d . . . . .
H72 H 0.865677 1.306416 0.229299 0.046 Uiso 1 1 calc R . . . .
C73 C 0.82982(6) 1.35528(18) 0.1954(2) 0.0402(7) Uani 1 1 d . . . . .
H73A H 0.811482 1.350239 0.212687 0.048 Uiso 1 1 calc R . . . .
H73B H 0.831065 1.333893 0.141335 0.048 Uiso 1 1 calc R . . . .
C74 C 0.83769(6) 1.44514(18) 0.19508(19) 0.0384(6) Uani 1 1 d . . . . .
H74A H 0.855308 1.450967 0.172125 0.046 Uiso 1 1 calc R . . . .
H74B H 0.825328 1.475610 0.162039 0.046 Uiso 1 1 calc R . . . .
C75 C 0.83758(6) 1.47955(18) 0.2791(2) 0.0425(7) Uani 1 1 d . . . . .
H75A H 0.843449 1.535845 0.277655 0.051 Uiso 1 1 calc R . . . .
H75B H 0.819586 1.478591 0.300005 0.051 Uiso 1 1 calc R . . . .
C76 C 0.85554(7) 1.4315(2) 0.3342(2) 0.0459(7) Uani 1 1 d . . . . .
H76A H 0.854292 1.453396 0.388085 0.055 Uiso 1 1 calc R . . . .
H76B H 0.873822 1.436966 0.316536 0.055 Uiso 1 1 calc R . . . .
C77 C 0.84776(7) 1.3409(2) 0.3351(2) 0.0456(7) Uani 1 1 d . . . . .
H77A H 0.860313 1.310779 0.367792 0.055 Uiso 1 1 calc R . . . .
H77B H 0.830262 1.334921 0.358827 0.055 Uiso 1 1 calc R . . . .
O13 O 0.85449(4) 1.16158(13) 0.23469(16) 0.0483(6) Uani 1 1 d . . . . .
O14 O 0.81487(5) 1.19953(14) 0.27526(18) 0.0564(7) Uani 1 1 d . . . . .
C78 C 1.0014(2) 0.7914(4) 0.2650(4) 0.0570(7) Uani 0.5 1 d D . P B -1
C79 C 1.00440(15) 0.7009(5) 0.2832(5) 0.0570(7) Uani 0.5 1 d . . P B -1
H79 H 1.012132 0.698047 0.336983 0.068 Uiso 0.5 1 calc R . P B -1
C80 C 0.9784(3) 0.6627(7) 0.2897(7) 0.0570(7) Uani 0.5 1 d . . P B -1
H80A H 0.968308 0.674076 0.241506 0.068 Uiso 0.5 1 calc R . P B -1
H80B H 0.968947 0.686429 0.334584 0.068 Uiso 0.5 1 calc R . P B -1
C81 C 0.98015(16) 0.5694(5) 0.3015(5) 0.0570(7) Uani 0.5 1 d . . P B -1
H81A H 0.962499 0.546008 0.297001 0.068 Uiso 0.5 1 calc R . P B -1
H81B H 0.986779 0.557832 0.354879 0.068 Uiso 0.5 1 calc R . P B -1
C82 C 0.9992(3) 0.5284(4) 0.2372(6) 0.0570(7) Uani 0.5 1 d . . P B -1
H82A H 1.001283 0.470873 0.248779 0.068 Uiso 0.5 1 calc R . P B -1
H82B H 0.991587 0.533874 0.184030 0.068 Uiso 0.5 1 calc R . P B -1
C83 C 1.02542(16) 0.5700(5) 0.2405(6) 0.0570(7) Uani 0.5 1 d . . P B -1
H83A H 1.033708 0.558406 0.291747 0.068 Uiso 0.5 1 calc R . P B -1
H83B H 1.036792 0.547916 0.198911 0.068 Uiso 0.5 1 calc R . P B -1
C84 C 1.0235(3) 0.6582(7) 0.2303(6) 0.0570(7) Uani 0.5 1 d . . P B -1
H84A H 1.018549 0.669197 0.175198 0.068 Uiso 0.5 1 calc R . P B -1
H84B H 1.040960 0.681497 0.238925 0.068 Uiso 0.5 1 calc R . P B -1
O15 O 0.99225(13) 0.8169(3) 0.1992(4) 0.0570(7) Uani 0.5 1 d D . P B -1
O16 O 1.00848(13) 0.8415(3) 0.3197(4) 0.0570(7) Uani 0.5 1 d D . P B -1

loop_
_atom_site_aniso_label
_atom_site_aniso_U_11
_atom_site_aniso_U_22
_atom_site_aniso_U_33
_atom_site_aniso_U_23
_atom_site_aniso_U_13
_atom_site_aniso_U_12
C1 0.0306(13) 0.0295(13) 0.0447(17) -0.0061(12) -0.0010(12) -0.0033(11)
C2 0.0232(11) 0.0305(13) 0.0464(16) 0.0008(12) -0.0032(11) -0.0070(10)
C3 0.0242(11) 0.0303(13) 0.0365(14) -0.0004(11) -0.0013(10) -0.0016(10)
C4 0.0240(11) 0.0255(12) 0.0346(14) 0.0000(10) -0.0028(10) -0.0015(10)
C5 0.0250(12) 0.0263(12) 0.0365(14) 0.0002(11) -0.0019(10) -0.0010(10)
C6 0.0266(12) 0.0294(13) 0.0417(16) -0.0047(11) 0.0024(11) -0.0023(11)
C7 0.0385(15) 0.0318(15) 0.068(2) -0.0133(15) 0.0041(15) -0.0066(13)
C8 0.0218(11) 0.0319(13) 0.0416(16) 0.0003(12) 0.0017(11) -0.0026(10)
C9 0.0267(12) 0.0368(15) 0.0476(18) 0.0037(13) 0.0052(12) 0.0047(11)
C10 0.0461(18) 0.0471(19) 0.068(2) 0.0118(18) -0.0004(17) 0.0086(16)
C11 0.0240(11) 0.0291(13) 0.0455(16) 0.0021(12) 0.0060(11) -0.0023(10)
C12 0.0219(11) 0.0326(14) 0.0429(16) 0.0022(12) 0.0045(11) 0.0030(10)
C13 0.0213(11) 0.0298(13) 0.0383(15) 0.0000(11) 0.0057(10) 0.0011(10)
C14 0.0220(11) 0.0263(12) 0.0410(15) -0.0029(11) 0.0067(10) -0.0002(10)
C15 0.0207(11) 0.0314(13) 0.0411(16) -0.0006(11) 0.0035(10) 0.0003(10)
C16 0.0212(11) 0.0341(14) 0.0459(16) -0.0020(12) 0.0017(11) -0.0054(11)
C17 0.0318(13) 0.0334(14) 0.0548(19) 0.0053(14) 0.0035(13) -0.0060(12)
C18 0.0276(12) 0.0304(13) 0.0339(14) -0.0026(11) 0.0070(11) -0.0011(11)
C19 0.0374(14) 0.0272(13) 0.0427(16) -0.0046(12) 0.0030(12) 0.0007(11)
C20 0.0431(16) 0.0433(17) 0.058(2) -0.0104(16) 0.0040(15) 0.0095(14)
C21 0.0279(12) 0.0325(13) 0.0360(15) 0.0069(11) -0.0007(11) -0.0018(11)
C22 0.0224(11) 0.0345(14) 0.0317(14) 0.0014(11) -0.0011(10) -0.0001(10)
C23 0.0240(11) 0.0291(12) 0.0268(13) 0.0008(10) -0.0001(9) -0.0042(10)
C24 0.0284(12) 0.0254(12) 0.0297(13) -0.0005(10) -0.0012(10) -0.0007(10)
C25 0.0265(12) 0.0299(12) 0.0283(13) -0.0012(10) 0.0002(10) -0.0012(10)
C26 0.0294(12) 0.0338(13) 0.0316(14) 0.0046(11) 0.0018(11) -0.0026(11)
C27 0.0347(15) 0.0460(18) 0.061(2) 0.0238(16) 0.0062(14) 0.0054(14)
C28 0.0254(11) 0.0289(12) 0.0283(13) 0.0009(10) 0.0008(10) -0.0035(10)
C29 0.0332(13) 0.0282(13) 0.0391(15) -0.0027(11) 0.0029(12) -0.0028(11)
C30 0.0545(18) 0.0312(14) 0.055(2) 0.0006(14) 0.0110(16) -0.0119(14)
C31 0.0247(11) 0.0317(13) 0.0365(14) 0.0011(11) 0.0047(11) 0.0055(10)
C32 0.0285(12) 0.0303(13) 0.0294(13) -0.0015(10) 0.0050(10) 0.0016(10)
C33 0.0218(11) 0.0240(11) 0.0334(13) 0.0038(10) 0.0027(10) -0.0018(9)
C34 0.0237(11) 0.0202(11) 0.0320(13) 0.0022(10) 0.0057(10) 0.0005(9)
C35 0.0245(11) 0.0233(11) 0.0303(13) 0.0023(10) 0.0017(10) -0.0033(10)
C36 0.0228(11) 0.0284(12) 0.0312(13) 0.0033(10) 0.0008(10) 0.0013(10)
C37 0.0379(15) 0.0513(18) 0.0378(16) 0.0000(14) 0.0055(12) 0.0196(14)
C38 0.0235(11) 0.0252(12) 0.0283(13) -0.0010(10) 0.0008(10) -0.0011(10)
C39 0.0271(12) 0.0255(12) 0.0346(14) 0.0027(10) -0.0007(10) 0.0006(10)
C40 0.0340(14) 0.0293(13) 0.0466(17) 0.0044(12) -0.0031(12) -0.0040(11)
O1 0.0338(10) 0.0396(11) 0.0568(14) -0.0186(10) 0.0090(10) -0.0073(9)
O2 0.0292(9) 0.0383(11) 0.0540(14) -0.0010(10) -0.0014(9) -0.0119(9)
O3 0.0351(10) 0.0460(12) 0.0485(13) -0.0006(10) -0.0012(9) -0.0188(10)
O4 0.0266(9) 0.0423(11) 0.0430(12) 0.0091(9) 0.0043(8) -0.0027(9)
O5 0.0281(9) 0.0460(12) 0.0495(13) 0.0198(10) 0.0055(9) -0.0012(9)
O6 0.0249(8) 0.0382(10) 0.0362(11) 0.0085(9) 0.0016(8) 0.0039(8)
O7 0.0234(8) 0.0412(11) 0.0377(11) 0.0057(9) -0.0005(8) 0.0053(8)
O8 0.0311(9) 0.0388(11) 0.0318(10) -0.0044(8) 0.0032(8) 0.0030(8)
C01L 0.0301(13) 0.0408(16) 0.0527(19) -0.0020(14) 0.0087(13) -0.0031(12)
C42 0.0273(13) 0.0412(16) 0.058(2) 0.0018(15) 0.0066(13) -0.0030(12)
C43 0.0232(12) 0.0359(14) 0.0576(19) -0.0032(14) 0.0069(12) -0.0045(11)
C44 0.0257(12) 0.0357(15) 0.063(2) -0.0053(14) 0.0083(13) -0.0016(12)
C45 0.0228(12) 0.0390(15) 0.059(2) 0.0030(14) 0.0070(13) -0.0026(12)
C46 0.0298(13) 0.0381(16) 0.060(2) -0.0017(14) 0.0092(13) -0.0021(12)
C47 0.0467(17) 0.0414(17) 0.063(2) -0.0012(16) 0.0071(16) 0.0067(15)
C48 0.0300(14) 0.0490(18) 0.057(2) 0.0024(16) 0.0087(13) 0.0007(13)
C49 0.0401(17) 0.051(2) 0.079(3) 0.0129(19) 0.0091(17) -0.0021(15)
C50 0.066(3) 0.066(3) 0.117(4) 0.025(3) 0.012(3) 0.003(2)
C51 0.0294(14) 0.055(2) 0.063(2) -0.0064(17) -0.0008(14) 0.0071(14)
C52 0.0286(13) 0.0552(19) 0.061(2) -0.0032(17) 0.0027(14) 0.0075(14)
C53 0.0259(13) 0.0466(17) 0.061(2) 0.0033(16) 0.0040(13) 0.0011(13)
C54 0.0290(14) 0.0435(17) 0.062(2) 0.0015(15) 0.0047(14) 0.0012(13)
C55 0.0262(13) 0.0468(17) 0.0537(19) 0.0041(15) 0.0046(13) 0.0039(13)
C56 0.0248(13) 0.0524(19) 0.059(2) 0.0028(16) -0.0034(13) -0.0001(13)
C57 0.0350(16) 0.068(3) 0.089(3) -0.018(2) -0.0018(18) 0.0067(17)
C58 0.0260(13) 0.0440(17) 0.062(2) 0.0049(15) 0.0058(13) 0.0011(13)
C59 0.0353(15) 0.0437(17) 0.069(2) 0.0090(17) 0.0081(15) 0.0065(14)
C60 0.050(2) 0.053(2) 0.102(4) 0.013(2) 0.020(2) 0.0142(18)
O9 0.0303(10) 0.0537(14) 0.0617(15) 0.0020(12) 0.0053(10) 0.0074(10)
O10 0.0317(10) 0.0563(14) 0.0557(15) -0.0063(12) 0.0071(10) 0.0054(10)
O11 0.0279(10) 0.0719(18) 0.0767(19) -0.0176(15) 0.0036(11) 0.0100(11)
O12 0.0277(10) 0.0662(16) 0.0629(16) -0.0099(13) 0.0013(10) -0.0045(11)
C61 0.058(2) 0.0326(15) 0.056(2) -0.0125(14) -0.0007(17) 0.0044(15)
C62 0.074(2) 0.0477(19) 0.046(2) 0.0008(16) 0.0151(18) -0.0027(18)
C63 0.060(2) 0.0283(14) 0.052(2) 0.0082(13) -0.0042(16) -0.0093(14)
C64 0.067(2) 0.0334(15) 0.052(2) -0.0125(14) -0.0007(17) 0.0058(16)
C65 0.060(2) 0.0474(19) 0.056(2) 0.0010(16) 0.0218(18) 0.0023(17)
N1 0.0407(13) 0.0289(12) 0.0650(19) 0.0029(12) 0.0028(13) -0.0059(11)
C66 0.021(4) 0.099(9) 0.137(11) -0.067(8) 0.002(5) 0.011(4)
C67 0.051(5) 0.062(7) 0.150(14) -0.015(8) 0.029(7) -0.004(5)
C68 0.072(7) 0.044(5) 0.081(8) -0.012(4) 0.002(5) -0.003(5)
C69 0.064(7) 0.050(6) 0.098(9) -0.035(6) -0.027(6) 0.022(5)
C70 0.069(7) 0.100(8) 0.087(7) -0.041(7) -0.034(6) 0.009(6)
N2 0.060(4) 0.037(3) 0.073(5) -0.012(3) -0.016(4) 0.002(3)
C71 0.0384(15) 0.0306(14) 0.0526(19) 0.0046(13) 0.0065(13) -0.0002(12)
C72 0.0366(14) 0.0304(14) 0.0481(18) 0.0004(13) 0.0049(13) 0.0011(12)
C73 0.0417(15) 0.0321(14) 0.0468(18) -0.0003(13) -0.0031(13) -0.0037(13)
C74 0.0381(14) 0.0305(14) 0.0467(17) 0.0033(13) 0.0009(13) -0.0015(12)
C75 0.0472(17) 0.0307(14) 0.0496(19) -0.0008(13) -0.0003(14) -0.0002(13)
C76 0.0510(18) 0.0418(17) 0.0449(18) -0.0063(14) -0.0047(15) 0.0038(15)
C77 0.0570(19) 0.0389(16) 0.0408(18) 0.0054(14) 0.0003(15) 0.0063(15)
O13 0.0323(10) 0.0303(10) 0.0823(18) -0.0033(11) 0.0117(11) -0.0020(9)
O14 0.0428(12) 0.0369(12) 0.090(2) 0.0129(12) 0.0238(12) 0.0022(10)
C78 0.0573(12) 0.0488(13) 0.065(2) -0.0025(11) 0.0086(14) -0.0004(13)
C79 0.0573(12) 0.0488(13) 0.065(2) -0.0025(11) 0.0086(14) -0.0004(13)
C80 0.0573(12) 0.0488(13) 0.065(2) -0.0025(11) 0.0086(14) -0.0004(13)
C81 0.0573(12) 0.0488(13) 0.065(2) -0.0025(11) 0.0086(14) -0.0004(13)
C82 0.0573(12) 0.0488(13) 0.065(2) -0.0025(11) 0.0086(14) -0.0004(13)
C83 0.0573(12) 0.0488(13) 0.065(2) -0.0025(11) 0.0086(14) -0.0004(13)
C84 0.0573(12) 0.0488(13) 0.065(2) -0.0025(11) 0.0086(14) -0.0004(13)
O15 0.0573(12) 0.0488(13) 0.065(2) -0.0025(11) 0.0086(14) -0.0004(13)
O16 0.0573(12) 0.0488(13) 0.065(2) -0.0025(11) 0.0086(14) -0.0004(13)

loop_
_atom_type_symbol
_atom_type_description
_atom_type_scat_dispersion_real
_atom_type_scat_dispersion_imag
_atom_type_scat_source
C C 0.0181 0.0091 'International Tables Vol C Tables 4.2.6.8 and 6.1.1.4'
H H 0.0000 0.0000 'International Tables Vol C Tables 4.2.6.8 and 6.1.1.4'
N N 0.0311 0.0180 'International Tables Vol C Tables 4.2.6.8 and 6.1.1.4'
O O 0.0492 0.0322 'International Tables Vol C Tables 4.2.6.8 and 6.1.1.4'

loop_
_exptl_crystal_face_index_h
_exptl_crystal_face_index_k
_exptl_crystal_face_index_l
_exptl_crystal_face_perp_dist
25 6 -4 0.0207
-24 -6 4 0.0322
-2 -3 10 0.0302
-1 2 -11 0.0267
32 -3 -1 0.0301
-30 3 3 0.0171
-20 -2 -8 0.0262
20 2 8 0.0459
24 -5 5 0.0267
2 -9 -5 0.0411

loop_
_geom_angle_atom_site_label_1
_geom_angle_atom_site_label_2
_geom_angle_atom_site_label_3
_geom_angle
_geom_angle_site_symmetry_1
_geom_angle_site_symmetry_3
_geom_angle_publ_flag
C2 C1 C6 118.2(3) . . ?
C2 C1 C7 121.4(3) . . ?
C6 C1 C7 120.4(3) . . ?
C1 C2 C3 122.7(2) . . ?
C1 C2 O2 118.8(3) . . ?
C3 C2 O2 118.4(3) . . ?
C2 C3 C8 120.5(2) . . ?
C4 C3 C2 116.6(2) . . ?
C4 C3 C8 122.9(2) . . ?
C3 C4 H4 118.3 . . ?
C5 C4 C3 123.3(3) . . ?
C5 C4 H4 118.3 . . ?
C4 C5 C6 117.6(2) . . ?
C4 C5 C38 121.3(2) . . ?
C6 C5 C38 121.1(2) . . ?
C5 C6 C1 121.5(3) . . ?
O1 C6 C1 115.4(2) . . ?
O1 C6 C5 123.0(2) . . ?
C1 C7 H7A 109.5 . . ?
C1 C7 H7B 109.5 . . ?
C1 C7 H7C 109.5 . . ?
H7A C7 H7B 109.5 . . ?
H7A C7 H7C 109.5 . . ?
H7B C7 H7C 109.5 . . ?
C3 C8 H8 106.5 . . ?
C3 C8 C9 113.5(2) . . ?
C3 C8 C15 111.3(2) . . ?
C9 C8 H8 106.5 . . ?
C15 C8 H8 106.5 . . ?
C15 C8 C9 112.0(2) . . ?
C8 C9 H9A 109.2 . . ?
C8 C9 H9B 109.2 . . ?
H9A C9 H9B 107.9 . . ?
C10 C9 C8 111.9(3) . . ?
C10 C9 H9A 109.2 . . ?
C10 C9 H9B 109.2 . . ?
C9 C10 H10A 109.5 . . ?
C9 C10 H10B 109.5 . . ?
C9 C10 H10C 109.5 . . ?
H10A C10 H10B 109.5 . . ?
H10A C10 H10C 109.5 . . ?
H10B C10 H10C 109.5 . . ?
C12 C11 C16 118.2(3) . . ?
C12 C11 C17 122.2(3) . . ?
C16 C11 C17 119.5(3) . . ?
C11 C12 C13 122.3(3) . . ?
C11 C12 O4 120.2(2) . . ?
O4 C12 C13 117.4(3) . . ?
C12 C13 C18 121.0(3) . . ?
C14 C13 C12 117.5(3) . . ?
C14 C13 C18 121.5(2) . . ?
C13 C14 H14 118.5 . . ?
C13 C14 C15 123.0(3) . . ?
C15 C14 H14 118.5 . . ?
C14 C15 C8 121.1(2) . . ?
C14 C15 C16 117.2(3) . . ?
C16 C15 C8 121.8(2) . . ?
C15 C16 C11 121.7(3) . . ?
O3 C16 C11 116.3(2) . . ?
O3 C16 C15 122.0(3) . . ?
C11 C17 H17A 109.5 . . ?
C11 C17 H17B 109.5 . . ?
C11 C17 H17C 109.5 . . ?
H17A C17 H17B 109.5 . . ?
H17A C17 H17C 109.5 . . ?
H17B C17 H17C 109.5 . . ?
C13 C18 H18 106.5 . . ?
C13 C18 C19 112.1(2) . . ?
C19 C18 H18 106.5 . . ?
C25 C18 C13 110.6(2) . . ?
C25 C18 H18 106.5 . . ?
C25 C18 C19 114.1(2) . . ?
C18 C19 H19A 109.3 . . ?
C18 C19 H19B 109.3 . . ?
H19A C19 H19B 108.0 . . ?
C20 C19 C18 111.5(2) . . ?
C20 C19 H19A 109.3 . . ?
C20 C19 H19B 109.3 . . ?
C19 C20 H20A 109.5 . . ?
C19 C20 H20B 109.5 . . ?
C19 C20 H20C 109.5 . . ?
H20A C20 H20B 109.5 . . ?
H20A C20 H20C 109.5 . . ?
H20B C20 H20C 109.5 . . ?
C22 C21 C26 118.0(3) . . ?
C22 C21 C27 121.4(2) . . ?
C26 C21 C27 120.6(2) . . ?
C21 C22 C23 122.7(2) . . ?
O6 C22 C21 115.7(2) . . ?
O6 C22 C23 121.4(2) . . ?
C22 C23 C24 116.9(2) . . ?
C22 C23 C28 120.5(2) . . ?
C24 C23 C28 122.6(2) . . ?
C23 C24 H24 118.6 . . ?
C25 C24 C23 122.9(2) . . ?
C25 C24 H24 118.6 . . ?
C24 C25 C18 122.0(2) . . ?
C24 C25 C26 117.7(2) . . ?
C26 C25 C18 120.2(2) . . ?
C21 C26 C25 121.8(2) . . ?
O5 C26 C21 115.1(2) . . ?
O5 C26 C25 123.2(2) . . ?
C21 C27 H27A 109.5 . . ?
C21 C27 H27B 109.5 . . ?
C21 C27 H27C 109.5 . . ?
H27A C27 H27B 109.5 . . ?
H27A C27 H27C 109.5 . . ?
H27B C27 H27C 109.5 . . ?
C23 C28 H28 106.3 . . ?
C23 C28 C29 113.6(2) . . ?
C29 C28 H28 106.3 . . ?
C35 C28 C23 110.8(2) . . ?
C35 C28 H28 106.3 . . ?
C35 C28 C29 112.8(2) . . ?
C28 C29 H29A 109.1 . . ?
C28 C29 H29B 109.1 . . ?
H29A C29 H29B 107.9 . . ?
C30 C29 C28 112.4(2) . . ?
C30 C29 H29A 109.1 . . ?
C30 C29 H29B 109.1 . . ?
C29 C30 H30A 109.5 . . ?
C29 C30 H30B 109.5 . . ?
C29 C30 H30C 109.5 . . ?
H30A C30 H30B 109.5 . . ?
H30A C30 H30C 109.5 . . ?
H30B C30 H30C 109.5 . . ?
C32 C31 C37 120.7(3) . . ?
C36 C31 C32 117.6(2) . . ?
C36 C31 C37 121.7(3) . . ?
C33 C32 C31 122.3(3) . . ?
O8 C32 C31 117.9(2) . . ?
O8 C32 C33 119.7(2) . . ?
C32 C33 C38 120.2(2) . . ?
C34 C33 C32 117.6(2) . . ?
C34 C33 C38 122.2(2) . . ?
C33 C34 H34 118.7 . . ?
C35 C34 C33 122.7(2) . . ?
C35 C34 H34 118.7 . . ?
C34 C35 C28 121.7(2) . . ?
C34 C35 C36 117.3(2) . . ?
C36 C35 C28 120.9(2) . . ?
C31 C36 C35 122.6(2) . . ?
O7 C36 C31 118.4(2) . . ?
O7 C36 C35 118.9(2) . . ?
C31 C37 H37A 109.5 . . ?
C31 C37 H37B 109.5 . . ?
C31 C37 H37C 109.5 . . ?
H37A C37 H37B 109.5 . . ?
H37A C37 H37C 109.5 . . ?
H37B C37 H37C 109.5 . . ?
C5 C38 C33 111.4(2) . . ?
C5 C38 H38 106.4 . . ?
C5 C38 C39 113.0(2) . . ?
C33 C38 H38 106.4 . . ?
C33 C38 C39 112.6(2) . . ?
C39 C38 H38 106.4 . . ?
C38 C39 H39A 109.2 . . ?
C38 C39 H39B 109.2 . . ?
H39A C39 H39B 107.9 . . ?
C40 C39 C38 111.9(2) . . ?
C40 C39 H39A 109.2 . . ?
C40 C39 H39B 109.2 . . ?
C39 C40 H40A 109.5 . . ?
C39 C40 H40B 109.5 . . ?
C39 C40 H40C 109.5 . . ?
H40A C40 H40B 109.5 . . ?
H40A C40 H40C 109.5 . . ?
H40B C40 H40C 109.5 . . ?
C6 O1 H1 109.5 . . ?
C2 O2 H2 109.5 . . ?
C16 O3 H3 109.5 . . ?
C12 O4 H4A 109.5 . . ?
C26 O5 H5 109.5 . . ?
C22 O6 H6 109.5 . . ?
C36 O7 H7 109.5 . . ?
C32 O8 H8A 109.5 . . ?
C46 C01L C45 122.0(3) . . ?
O10 C01L C45 122.3(3) . . ?
O10 C01L C46 115.7(3) . . ?
C46 C42 C43 122.3(3) . . ?
O9 C42 C43 117.5(3) . . ?
O9 C42 C46 120.0(3) . . ?
C42 C43 C58 121.1(3) . 3_754 ?
C44 C43 C42 117.1(3) . . ?
C44 C43 C58 121.7(3) . 3_754 ?
C43 C44 H44 118.5 . . ?
C43 C44 C45 123.0(3) . . ?
C45 C44 H44 118.5 . . ?
C01L C45 C48 120.8(3) . . ?
C44 C45 C01L 117.5(3) . . ?
C44 C45 C48 121.8(3) . . ?
C01L C46 C47 120.0(3) . . ?
C42 C46 C01L 117.7(3) . . ?
C42 C46 C47 122.2(3) . . ?
C46 C47 H47A 109.5 . . ?
C46 C47 H47B 109.5 . . ?
C46 C47 H47C 109.5 . . ?
H47A C47 H47B 109.5 . . ?
H47A C47 H47C 109.5 . . ?
H47B C47 H47C 109.5 . . ?
C45 C48 H48 106.3 . . ?
C45 C48 C49 111.9(3) . . ?
C49 C48 H48 106.3 . . ?
C53 C48 C45 111.1(3) . . ?
C53 C48 H48 106.3 . . ?
C53 C48 C49 114.2(3) . . ?
C48 C49 H49A 109.3 . . ?
C48 C49 H49B 109.3 . . ?
H49A C49 H49B 108.0 . . ?
C50 C49 C48 111.6(4) . . ?
C50 C49 H49A 109.3 . . ?
C50 C49 H49B 109.3 . . ?
C49 C50 H50A 109.5 . . ?
C49 C50 H50B 109.5 . . ?
C49 C50 H50C 109.5 . . ?
H50A C50 H50B 109.5 . . ?
H50A C50 H50C 109.5 . . ?
H50B C50 H50C 109.5 . . ?
C52 C51 C56 117.2(3) . . ?
C52 C51 C57 121.6(3) . . ?
C56 C51 C57 121.1(3) . . ?
C53 C52 C51 122.9(3) . . ?
C53 C52 O11 117.8(3) . . ?
O11 C52 C51 119.2(3) . . ?
C52 C53 C48 121.0(3) . . ?
C52 C53 C54 117.3(3) . . ?
C54 C53 C48 121.7(3) . . ?
C53 C54 H54 118.6 . . ?
C55 C54 C53 122.7(3) . . ?
C55 C54 H54 118.6 . . ?
C54 C55 C58 120.8(3) . . ?
C56 C55 C54 117.3(3) . . ?
C56 C55 C58 121.9(3) . . ?
C55 C56 C51 122.3(3) . . ?
O12 C56 C51 115.3(3) . . ?
O12 C56 C55 122.4(3) . . ?
C51 C57 H57A 109.5 . . ?
C51 C57 H57B 109.5 . . ?
C51 C57 H57C 109.5 . . ?
H57A C57 H57B 109.5 . . ?
H57A C57 H57C 109.5 . . ?
H57B C57 H57C 109.5 . . ?
C43 C58 C55 110.6(3) 3_754 . ?
C43 C58 H58 106.5 3_754 . ?
C43 C58 C59 114.2(3) 3_754 . ?
C55 C58 H58 106.5 . . ?
C59 C58 C55 112.0(3) . . ?
C59 C58 H58 106.5 . . ?
C58 C59 H59A 109.1 . . ?
C58 C59 H59B 109.1 . . ?
H59A C59 H59B 107.8 . . ?
C60 C59 C58 112.5(3) . . ?
C60 C59 H59A 109.1 . . ?
C60 C59 H59B 109.1 . . ?
C59 C60 H60A 109.5 . . ?
C59 C60 H60B 109.5 . . ?
C59 C60 H60C 109.5 . . ?
H60A C60 H60B 109.5 . . ?
H60A C60 H60C 109.5 . . ?
H60B C60 H60C 109.5 . . ?
C42 O9 H9 109.5 . . ?
C01L O10 H10 109.5 . . ?
C52 O11 H11 109.5 . . ?
C56 O12 H12 109.5 . . ?
C62 C61 H61 120.1 . . ?
N1 C61 H61 120.1 . . ?
N1 C61 C62 119.8(3) . . ?
C61 C62 H62 120.7 . . ?
C61 C62 C63 118.6(3) . . ?
C63 C62 H62 120.7 . . ?
C62 C63 H63 119.8 . . ?
C64 C63 C62 120.5(3) . . ?
C64 C63 H63 119.8 . . ?
C63 C64 H64 120.6 . . ?
C63 C64 C65 118.8(3) . . ?
C65 C64 H64 120.6 . . ?
C64 C65 H65 119.9 . . ?
N1 C65 C64 120.1(3) . . ?
N1 C65 H65 119.9 . . ?
C61 N1 C65 122.2(3) . . ?
C61 N1 H1A 119.1 . . ?
C65 N1 H1A 118.6 . . ?
C67 C66 H66 119.6 . . ?
N2 C66 H66 119.6 . . ?
N2 C66 C67 120.8(9) . . ?
C66 C67 H67 120.5 . . ?
C66 C67 C68 119.0(12) . . ?
C68 C67 H67 120.5 . . ?
C67 C68 H68 120.2 . . ?
C69 C68 C67 119.5(11) . . ?
C69 C68 H68 120.2 . . ?
C68 C69 H69 119.6 . . ?
C68 C69 C70 120.8(11) . . ?
C70 C69 H69 119.6 . . ?
C69 C70 H70 120.9 . . ?
N2 C70 C69 118.2(10) . . ?
N2 C70 H70 120.9 . . ?
C66 N2 H2A 119.3 . . ?
C70 N2 C66 121.4(9) . . ?
C70 N2 H2A 119.3 . . ?
O13 C71 C72 117.8(3) . . ?
O14 C71 C72 120.6(3) . . ?
O14 C71 O13 121.5(3) . . ?
C71 C72 H72 108.6 . . ?
C73 C72 C71 110.4(3) . . ?
C73 C72 H72 108.6 . . ?
C73 C72 C77 111.0(3) . . ?
C77 C72 C71 109.7(3) . . ?
C77 C72 H72 108.6 . . ?
C72 C73 H73A 109.3 . . ?
C72 C73 H73B 109.3 . . ?
C72 C73 C74 111.8(3) . . ?
H73A C73 H73B 107.9 . . ?
C74 C73 H73A 109.3 . . ?
C74 C73 H73B 109.3 . . ?
C73 C74 H74A 109.5 . . ?
C73 C74 H74B 109.5 . . ?
H74A C74 H74B 108.0 . . ?
C75 C74 C73 110.9(3) . . ?
C75 C74 H74A 109.5 . . ?
C75 C74 H74B 109.5 . . ?
C74 C75 H75A 109.3 . . ?
C74 C75 H75B 109.3 . . ?
H75A C75 H75B 108.0 . . ?
C76 C75 C74 111.6(3) . . ?
C76 C75 H75A 109.3 . . ?
C76 C75 H75B 109.3 . . ?
C75 C76 H76A 109.4 . . ?
C75 C76 H76B 109.4 . . ?
C75 C76 C77 111.0(3) . . ?
H76A C76 H76B 108.0 . . ?
C77 C76 H76A 109.4 . . ?
C77 C76 H76B 109.4 . . ?
C72 C77 C76 111.3(3) . . ?
C72 C77 H77A 109.4 . . ?
C72 C77 H77B 109.4 . . ?
C76 C77 H77A 109.4 . . ?
C76 C77 H77B 109.4 . . ?
H77A C77 H77B 108.0 . . ?
O15 C78 C79 122.1(6) . . ?
O15 C78 O16 120.6(6) . . ?
O16 C78 C79 117.2(6) . . ?
C78 C79 H79 105.5 . . ?
C80 C79 C78 110.3(8) . . ?
C80 C79 H79 105.5 . . ?
C80 C79 C84 115.0(7) . . ?
C84 C79 C78 114.0(8) . . ?
C84 C79 H79 105.5 . . ?
C79 C80 H80A 109.0 . . ?
C79 C80 H80B 109.0 . . ?
C79 C80 C81 112.7(10) . . ?
H80A C80 H80B 107.8 . . ?
C81 C80 H80A 109.0 . . ?
C81 C80 H80B 109.0 . . ?
C80 C81 H81A 109.3 . . ?
C80 C81 H81B 109.3 . . ?
C80 C81 C82 111.5(7) . . ?
H81A C81 H81B 108.0 . . ?
C82 C81 H81A 109.3 . . ?
C82 C81 H81B 109.3 . . ?
C81 C82 H82A 110.0 . . ?
C81 C82 H82B 110.0 . . ?
H82A C82 H82B 108.4 . . ?
C83 C82 C81 108.4(6) . . ?
C83 C82 H82A 110.0 . . ?
C83 C82 H82B 110.0 . . ?
C82 C83 H83A 109.0 . . ?
C82 C83 H83B 109.0 . . ?
H83A C83 H83B 107.8 . . ?
C84 C83 C82 113.0(8) . . ?
C84 C83 H83A 109.0 . . ?
C84 C83 H83B 109.0 . . ?
C79 C84 H84A 108.2 . . ?
C79 C84 H84B 108.2 . . ?
C83 C84 C79 116.3(9) . . ?
C83 C84 H84A 108.2 . . ?
C83 C84 H84B 108.2 . . ?
H84A C84 H84B 107.4 . . ?

loop_
_geom_bond_atom_site_label_1
_geom_bond_atom_site_label_2
_geom_bond_distance
_geom_bond_site_symmetry_2
_geom_bond_publ_flag
C1 C2 1.391(4) . ?
C1 C6 1.400(4) . ?
C1 C7 1.506(4) . ?
C2 C3 1.399(4) . ?
C2 O2 1.400(3) . ?
C3 C4 1.396(4) . ?
C3 C8 1.515(4) . ?
C4 H4 0.9300 . ?
C4 C5 1.391(4) . ?
C5 C6 1.399(4) . ?
C5 C38 1.524(3) . ?
C6 O1 1.371(3) . ?
C7 H7A 0.9600 . ?
C7 H7B 0.9600 . ?
C7 H7C 0.9600 . ?
C8 H8 0.9800 . ?
C8 C9 1.539(4) . ?
C8 C15 1.524(4) . ?
C9 H9A 0.9700 . ?
C9 H9B 0.9700 . ?
C9 C10 1.523(5) . ?
C10 H10A 0.9600 . ?
C10 H10B 0.9600 . ?
C10 H10C 0.9600 . ?
C11 C12 1.383(4) . ?
C11 C16 1.402(4) . ?
C11 C17 1.512(4) . ?
C12 C13 1.395(4) . ?
C12 O4 1.386(4) . ?
C13 C14 1.384(4) . ?
C13 C18 1.528(4) . ?
C14 H14 0.9300 . ?
C14 C15 1.398(4) . ?
C15 C16 1.400(4) . ?
C16 O3 1.370(3) . ?
C17 H17A 0.9600 . ?
C17 H17B 0.9600 . ?
C17 H17C 0.9600 . ?
C18 H18 0.9800 . ?
C18 C19 1.538(4) . ?
C18 C25 1.525(3) . ?
C19 H19A 0.9700 . ?
C19 H19B 0.9700 . ?
C19 C20 1.530(4) . ?
C20 H20A 0.9600 . ?
C20 H20B 0.9600 . ?
C20 H20C 0.9600 . ?
C21 C22 1.393(4) . ?
C21 C26 1.397(4) . ?
C21 C27 1.507(4) . ?
C22 C23 1.394(4) . ?
C22 O6 1.386(3) . ?
C23 C24 1.402(3) . ?
C23 C28 1.529(3) . ?
C24 H24 0.9300 . ?
C24 C25 1.391(4) . ?
C25 C26 1.399(4) . ?
C26 O5 1.372(3) . ?
C27 H27A 0.9600 . ?
C27 H27B 0.9600 . ?
C27 H27C 0.9600 . ?
C28 H28 0.9800 . ?
C28 C29 1.536(4) . ?
C28 C35 1.524(4) . ?
C29 H29A 0.9700 . ?
C29 H29B 0.9700 . ?
C29 C30 1.529(4) . ?
C30 H30A 0.9600 . ?
C30 H30B 0.9600 . ?
C30 H30C 0.9600 . ?
C31 C32 1.398(4) . ?
C31 C36 1.389(4) . ?
C31 C37 1.505(4) . ?
C32 C33 1.397(4) . ?
C32 O8 1.385(3) . ?
C33 C34 1.393(4) . ?
C33 C38 1.526(3) . ?
C34 H34 0.9300 . ?
C34 C35 1.393(4) . ?
C35 C36 1.402(4) . ?
C36 O7 1.386(3) . ?
C37 H37A 0.9600 . ?
C37 H37B 0.9600 . ?
C37 H37C 0.9600 . ?
C38 H38 0.9800 . ?
C38 C39 1.539(3) . ?
C39 H39A 0.9700 . ?
C39 H39B 0.9700 . ?
C39 C40 1.518(4) . ?
C40 H40A 0.9600 . ?
C40 H40B 0.9600 . ?
C40 H40C 0.9600 . ?
O1 H1 0.8200 . ?
O2 H2 0.8200 . ?
O3 H3 0.8200 . ?
O4 H4A 0.8200 . ?
O5 H5 0.8200 . ?
O6 H6 0.8200 . ?
O7 H7 0.8200 . ?
O8 H8A 0.8200 . ?
C01L C45 1.395(4) . ?
C01L C46 1.393(5) . ?
C01L O10 1.381(4) . ?
C42 C43 1.400(4) . ?
C42 C46 1.393(5) . ?
C42 O9 1.380(4) . ?
C43 C44 1.384(5) . ?
C43 C58 1.527(5) 3_754 ?
C44 H44 0.9300 . ?
C44 C45 1.390(5) . ?
C45 C48 1.528(5) . ?
C46 C47 1.509(4) . ?
C47 H47A 0.9600 . ?
C47 H47B 0.9600 . ?
C47 H47C 0.9600 . ?
C48 H48 0.9800 . ?
C48 C49 1.543(5) . ?
C48 C53 1.527(4) . ?
C49 H49A 0.9700 . ?
C49 H49B 0.9700 . ?
C49 C50 1.505(6) . ?
C50 H50A 0.9600 . ?
C50 H50B 0.9600 . ?
C50 H50C 0.9600 . ?
C51 C52 1.398(5) . ?
C51 C56 1.405(5) . ?
C51 C57 1.507(5) . ?
C52 C53 1.377(5) . ?
C52 O11 1.389(4) . ?
C53 C54 1.398(4) . ?
C54 H54 0.9300 . ?
C54 C55 1.397(4) . ?
C55 C56 1.386(5) . ?
C55 C58 1.537(4) . ?
C56 O12 1.386(4) . ?
C57 H57A 0.9600 . ?
C57 H57B 0.9600 . ?
C57 H57C 0.9600 . ?
C58 H58 0.9800 . ?
C58 C59 1.530(4) . ?
C59 H59A 0.9700 . ?
C59 H59B 0.9700 . ?
C59 C60 1.516(5) . ?
C60 H60A 0.9600 . ?
C60 H60B 0.9600 . ?
C60 H60C 0.9600 . ?
O9 H9 0.8200 . ?
O10 H10 0.8200 . ?
O11 H11 0.8200 . ?
O12 H12 0.8200 . ?
C61 H61 0.9300 . ?
C61 C62 1.370(5) . ?
C61 N1 1.319(5) . ?
C62 H62 0.9300 . ?
C62 C63 1.380(5) . ?
C63 H63 0.9300 . ?
C63 C64 1.345(5) . ?
C64 H64 0.9300 . ?
C64 C65 1.375(5) . ?
C65 H65 0.9300 . ?
C65 N1 1.324(4) . ?
N1 H1A 0.8715 . ?
C66 H66 0.9300 . ?
C66 C67 1.350(16) . ?
C66 N2 1.320(12) . ?
C67 H67 0.9300 . ?
C67 C68 1.367(15) . ?
C68 H68 0.9300 . ?
C68 C69 1.285(15) . ?
C69 H69 0.9300 . ?
C69 C70 1.424(16) . ?
C70 H70 0.9300 . ?
C70 N2 1.294(16) . ?
N2 H2A 0.8600 . ?
C71 C72 1.534(4) . ?
C71 O13 1.263(4) . ?
C71 O14 1.252(4) . ?
C72 H72 0.9800 . ?
C72 C73 1.519(4) . ?
C72 C77 1.529(5) . ?
C73 H73A 0.9700 . ?
C73 H73B 0.9700 . ?
C73 C74 1.527(4) . ?
C74 H74A 0.9700 . ?
C74 H74B 0.9700 . ?
C74 C75 1.513(4) . ?
C75 H75A 0.9700 . ?
C75 H75B 0.9700 . ?
C75 C76 1.511(4) . ?
C76 H76A 0.9700 . ?
C76 H76B 0.9700 . ?
C76 C77 1.538(4) . ?
C77 H77A 0.9700 . ?
C77 H77B 0.9700 . ?
C78 C79 1.523(9) . ?
C78 O15 1.263(7) . ?
C78 O16 1.278(7) . ?
C79 H79 0.9800 . ?
C79 C80 1.453(15) . ?
C79 C84 1.479(15) . ?
C80 H80A 0.9700 . ?
C80 H80B 0.9700 . ?
C80 C81 1.545(14) . ?
C81 H81A 0.9700 . ?
C81 H81B 0.9700 . ?
C81 C82 1.589(14) . ?
C82 H82A 0.9700 . ?
C82 H82B 0.9700 . ?
C82 C83 1.486(15) . ?
C83 H83A 0.9700 . ?
C83 H83B 0.9700 . ?
C83 C84 1.461(14) . ?
C84 H84A 0.9700 . ?
C84 H84B 0.9700 . ?

loop_
_exptl_oxdiff_crystal_face_indexfrac_h
_exptl_oxdiff_crystal_face_indexfrac_k
_exptl_oxdiff_crystal_face_indexfrac_l
_exptl_oxdiff_crystal_face_x
_exptl_oxdiff_crystal_face_y
_exptl_oxdiff_crystal_face_z
25.0027 5.9978 -3.9986 -0.1983 -0.9514 0.3092
-24.0027 -5.9978 3.9987 0.1791 0.9369 -0.2901
-2.0073 -2.9942 10.0038 0.1370 0.7422 0.6045
-0.9921 1.9938 -11.0045 -0.1761 -0.6878 -0.7504
31.9983 -2.9981 -0.9966 -0.8428 -0.3262 0.4817
-29.9997 2.9993 2.9976 0.8642 0.4018 -0.3038
-19.9939 -2.0047 -8.0056 0.0107 -0.0023 -0.9776
19.9939 2.0047 8.0056 -0.0107 0.0023 0.9776
23.9942 -4.9950 5.0049 -0.6437 0.2304 0.7113
2.0013 -9.0004 -5.0017 -0.7877 0.2790 -0.4820
